data_4079245
loop_
_publ_author_name
'Geetharani, K.'
'Ramkumar, V.'
'Ghosh, Sundargopal'

_publ_section_title
;
 Synthesis and Characterization of Novel Ruthenaferracarboranes from
 Photoinsertion of Alkynes into a Ruthenaferraborane
;
_journal_issue 17
_journal_name_full Organometallics
_journal_page_first 6381
_journal_paper_doi 10.1021/om300607u
_journal_volume 31
_journal_year 2012
_chemical_formula_sum 'C35 H39 B2 Fe2 O6 Ru2'
_chemical_formula_weight 891.12
_chemical_name_systematic
; 
 ? 
;
_space_group_IT_number 14
_symmetry_cell_setting monoclinic
_symmetry_space_group_name_Hall '-P 2ybc'
_symmetry_space_group_name_H-M 'P 1 21/c 1'
_atom_sites_solution_hydrogens geom
_atom_sites_solution_primary direct
_atom_sites_solution_secondary difmap
_audit_creation_method SHELXL-97
_cell_angle_alpha 90.00
_cell_angle_beta 97.3530(10)
_cell_angle_gamma 90.00
_cell_formula_units_Z 4
_cell_length_a 10.0672(3)
_cell_length_b 17.0051(4)
_cell_length_c 20.5756(5)
_cell_measurement_reflns_used 6616
_cell_measurement_temperature 298(2)
_cell_measurement_theta_max 33.2
_cell_measurement_theta_min 2.33
_cell_volume 3493.45(16)
_computing_cell_refinement 'APEX2/SAINT (Bruker, 2004)'
_computing_data_collection 'APEX2 (Bruker, 2004)'
_computing_data_reduction 'SAINT/XPREP (Bruker, 2004)'
_computing_molecular_graphics 'ORTEP3 (Farrugia, 1997) and Mercury (Bruno et al., 2002)'
_computing_publication_material 'SHELXL-97 (Sheldrick, 2008)'
_computing_structure_refinement 'SHELXL-97 (Sheldrick, 2008)'
_computing_structure_solution 'SIR92 (Altornare et al., 1993)'
_diffrn_ambient_temperature 298(2)
_diffrn_measured_fraction_theta_full 0.995
_diffrn_measured_fraction_theta_max 0.995
_diffrn_measurement_device_type 'Bruker axs kappa apex2 CCD Diffractometer'
_diffrn_measurement_method '\w and \f scan'
_diffrn_radiation_monochromator graphite
_diffrn_radiation_source 'fine-focus sealed tube'
_diffrn_radiation_type MoK\a
_diffrn_radiation_wavelength 0.71073
_diffrn_reflns_av_R_equivalents 0.0216
_diffrn_reflns_av_sigmaI/netI 0.0212
_diffrn_reflns_limit_h_max 11
_diffrn_reflns_limit_h_min -11
_diffrn_reflns_limit_k_max 19
_diffrn_reflns_limit_k_min -18
_diffrn_reflns_limit_l_max 17
_diffrn_reflns_limit_l_min -24
_diffrn_reflns_number 21401
_diffrn_reflns_theta_full 25.00
_diffrn_reflns_theta_max 25.00
_diffrn_reflns_theta_min 1.56
_diffrn_standards_decay_% 0
_exptl_absorpt_coefficient_mu 1.705
_exptl_absorpt_correction_T_max 0.841
_exptl_absorpt_correction_T_min 0.622
_exptl_absorpt_correction_type multi-scan
_exptl_absorpt_process_details 'SADABS (Bruker, 1999)'
_exptl_crystal_colour red
_exptl_crystal_density_diffrn 1.694
_exptl_crystal_density_method 'not measured'
_exptl_crystal_description block
_exptl_crystal_F_000 1788
_exptl_crystal_size_max 0.25
_exptl_crystal_size_mid 0.20
_exptl_crystal_size_min 0.12
_refine_diff_density_max 0.504
_refine_diff_density_min -0.312
_refine_diff_density_rms 0.065
_refine_ls_extinction_method none
_refine_ls_goodness_of_fit_ref 1.065
_refine_ls_hydrogen_treatment mixed
_refine_ls_matrix_type full
_refine_ls_number_parameters 439
_refine_ls_number_reflns 6114
_refine_ls_number_restraints 0
_refine_ls_restrained_S_all 1.065
_refine_ls_R_factor_all 0.0317
_refine_ls_R_factor_gt 0.0255
_refine_ls_shift/su_max 0.002
_refine_ls_shift/su_mean 0.000
_refine_ls_structure_factor_coef Fsqd
_refine_ls_weighting_details 'calc w=1/[\s^2^(Fo^2^)+(0.0285P)^2^+3.7459P] where P=(Fo^2^+2Fc^2^)/3'
_refine_ls_weighting_scheme calc
_refine_ls_wR_factor_gt 0.0618
_refine_ls_wR_factor_ref 0.0659
_reflns_number_gt 5390
_reflns_number_total 6114
_reflns_threshold_expression >2sigma(I)
_cod_data_source_file om300607u_si_001.cif
_cod_data_source_block shelxl
_cod_depositor_comments
;
The following automatic conversions were performed:

'_symmetry_cell_setting' value 'Monoclinic' changed to 'monoclinic'
according to /home/saulius/struct/CIF-dictionaries/cif_core.dic
dictionary named 'cif_core.dic' version 2.4.2 from 2011-04-26.

Automatic conversion script
Id: cif_fix_values 1891 2012-01-12 08:04:46Z andrius 
;
_cod_original_sg_symbol_H-M P21/c
_cod_database_code 4079245

loop_
_symmetry_equiv_pos_as_xyz
'x, y, z'
'-x, y+1/2, -z+1/2'
'-x, -y, -z'
'x, -y-1/2, z-1/2'

loop_
_atom_site_label
_atom_site_type_symbol
_atom_site_fract_x
_atom_site_fract_y
_atom_site_fract_z
_atom_site_U_iso_or_equiv
_atom_site_adp_type
_atom_site_occupancy
_atom_site_symmetry_multiplicity
_atom_site_calc_flag
_atom_site_refinement_flags
B1 B 0.8092(3) 0.7623(2) 0.63756(15) 0.0287(7) Uani 1 1 d .
C35 C 0.6835(3) 0.75850(17) 0.67582(14) 0.0307(6) Uani 1 1 d .
C34 C 0.7064(3) 0.80830(17) 0.73270(14) 0.0294(6) Uani 1 1 d .
B2 B 0.8460(3) 0.8520(2) 0.73958(16) 0.0327(7) Uani 1 1 d .
C1 C 0.6177(3) 0.99487(19) 0.64344(17) 0.0431(8) Uani 1 1 d .
C2 C 0.7102(3) 0.99582(19) 0.59661(16) 0.0407(7) Uani 1 1 d .
C3 C 0.6685(3) 0.9397(2) 0.54710(16) 0.0452(8) Uani 1 1 d .
C4 C 0.5499(3) 0.9032(2) 0.56357(18) 0.0489(9) Uani 1 1 d .
C5 C 0.5178(3) 0.9367(2) 0.62300(18) 0.0467(8) Uani 1 1 d .
C6 C 0.6175(5) 1.0506(2) 0.6989(2) 0.0660(11) Uani 1 1 d .
H6A H 0.7066 1.0551 0.7216 0.099 Uiso 1 1 calc R
H6B H 0.5585 1.0315 0.7285 0.099 Uiso 1 1 calc R
H6C H 0.5874 1.1012 0.6824 0.099 Uiso 1 1 calc R
C7 C 0.8258(4) 1.0520(2) 0.59805(19) 0.0561(9) Uani 1 1 d .
H7A H 0.8881 1.0326 0.5702 0.084 Uiso 1 1 calc R
H7B H 0.8699 1.0566 0.6421 0.084 Uiso 1 1 calc R
H7C H 0.7933 1.1026 0.5828 0.084 Uiso 1 1 calc R
C8 C 0.7231(4) 0.9308(3) 0.48307(17) 0.0646(11) Uani 1 1 d .
H8A H 0.6881 0.9719 0.4537 0.097 Uiso 1 1 calc R
H8B H 0.6970 0.8807 0.4642 0.097 Uiso 1 1 calc R
H8C H 0.8190 0.9343 0.4903 0.097 Uiso 1 1 calc R
C9 C 0.4657(5) 0.8452(3) 0.5224(2) 0.0776(14) Uani 1 1 d .
H9A H 0.4106 0.8724 0.4880 0.116 Uiso 1 1 calc R
H9B H 0.4098 0.8174 0.5490 0.116 Uiso 1 1 calc R
H9C H 0.5225 0.8085 0.5036 0.116 Uiso 1 1 calc R
C10 C 0.3965(3) 0.9200(3) 0.6565(2) 0.0649(11) Uani 1 1 d .
H10A H 0.3275 0.9575 0.6422 0.097 Uiso 1 1 calc R
H10B H 0.4200 0.9240 0.7031 0.097 Uiso 1 1 calc R
H10C H 0.3646 0.8679 0.6455 0.097 Uiso 1 1 calc R
C11 C 1.0342(4) 0.6564(3) 0.52804(17) 0.0585(11) Uani 1 1 d .
C12 C 1.0531(4) 0.5878(3) 0.56696(18) 0.0625(12) Uani 1 1 d .
C13 C 0.9273(5) 0.5597(2) 0.57589(18) 0.0638(11) Uani 1 1 d .
C14 C 0.8303(4) 0.6064(3) 0.54162(19) 0.0625(11) Uani 1 1 d .
C15 C 0.8944(5) 0.6667(2) 0.51151(16) 0.0578(10) Uani 1 1 d .
C16 C 1.1420(6) 0.7048(4) 0.5029(3) 0.117(2) Uani 1 1 d .
H16A H 1.2202 0.7053 0.5349 0.175 Uiso 1 1 calc R
H16B H 1.1105 0.7576 0.4949 0.175 Uiso 1 1 calc R
H16C H 1.1641 0.6823 0.4629 0.175 Uiso 1 1 calc R
C17 C 1.1851(6) 0.5511(4) 0.5937(3) 0.138(3) Uani 1 1 d .
H17A H 1.1997 0.5576 0.6405 0.208 Uiso 1 1 calc R
H17B H 1.2561 0.5763 0.5746 0.208 Uiso 1 1 calc R
H17C H 1.1836 0.4961 0.5832 0.208 Uiso 1 1 calc R
C18 C 0.9004(8) 0.4834(3) 0.6100(3) 0.130(3) Uani 1 1 d .
H18A H 0.8210 0.4889 0.6309 0.195 Uiso 1 1 calc R
H18B H 0.9751 0.4714 0.6423 0.195 Uiso 1 1 calc R
H18C H 0.8881 0.4417 0.5784 0.195 Uiso 1 1 calc R
C19 C 0.6812(5) 0.5888(4) 0.5314(3) 0.118(2) Uani 1 1 d .
H19A H 0.6635 0.5470 0.5001 0.177 Uiso 1 1 calc R
H19B H 0.6330 0.6350 0.5154 0.177 Uiso 1 1 calc R
H19C H 0.6528 0.5732 0.5723 0.177 Uiso 1 1 calc R
C20 C 0.8286(7) 0.7251(3) 0.4629(2) 0.110(2) Uani 1 1 d .
H20A H 0.8263 0.7042 0.4194 0.166 Uiso 1 1 calc R
H20B H 0.8786 0.7733 0.4664 0.166 Uiso 1 1 calc R
H20C H 0.7389 0.7350 0.4719 0.166 Uiso 1 1 calc R
C21 C 0.6122(3) 0.82022(19) 0.78258(15) 0.0354(7) Uani 1 1 d .
C22 C 0.6070(3) 0.8932(2) 0.81222(16) 0.0443(8) Uani 1 1 d .
H22 H 0.6639 0.9329 0.8017 0.053 Uiso 1 1 calc R
C23 C 0.5189(4) 0.9082(3) 0.85708(18) 0.0580(10) Uani 1 1 d .
H23 H 0.5161 0.9578 0.8758 0.070 Uiso 1 1 calc R
C24 C 0.4362(4) 0.8500(3) 0.8739(2) 0.0657(11) Uani 1 1 d .
H24 H 0.3767 0.8600 0.9040 0.079 Uiso 1 1 calc R
C25 C 0.4410(4) 0.7772(3) 0.8464(2) 0.0656(11) Uani 1 1 d .
H25 H 0.3854 0.7374 0.8582 0.079 Uiso 1 1 calc R
C26 C 0.5282(4) 0.7624(2) 0.80118(18) 0.0525(9) Uani 1 1 d .
H26 H 0.5304 0.7125 0.7829 0.063 Uiso 1 1 calc R
C27 C 0.5606(3) 0.7090(2) 0.65566(17) 0.0444(8) Uani 1 1 d .
H27A H 0.5712 0.6587 0.6769 0.067 Uiso 1 1 calc R
H27B H 0.5494 0.7018 0.6090 0.067 Uiso 1 1 calc R
H27C H 0.4833 0.7350 0.6683 0.067 Uiso 1 1 calc R
C28 C 0.7885(4) 0.6504(2) 0.77912(19) 0.0519(9) Uani 1 1 d .
C29 C 0.9974(3) 0.7408(2) 0.79746(15) 0.0442(8) Uani 1 1 d .
C30 C 0.9826(3) 0.6308(2) 0.70652(15) 0.0415(8) Uani 1 1 d .
C31 C 1.1111(3) 0.7457(2) 0.65752(16) 0.0417(8) Uani 1 1 d .
C32 C 1.1019(3) 0.8742(2) 0.72282(17) 0.0462(8) Uani 1 1 d .
C33 C 1.0190(3) 0.8761(2) 0.59604(18) 0.0487(9) Uani 1 1 d .
Fe1 Fe 0.86315(4) 0.72461(2) 0.734680(19) 0.02984(10) Uani 1 1 d .
Fe2 Fe 0.97862(4) 0.82614(2) 0.66612(2) 0.03063(10) Uani 1 1 d .
O1 O 0.7455(4) 0.6044(2) 0.81043(19) 0.0960(12) Uani 1 1 d .
O2 O 1.0828(3) 0.75116(19) 0.83851(13) 0.0729(8) Uani 1 1 d .
O3 O 1.0348(3) 0.57896(16) 0.73649(12) 0.0653(8) Uani 1 1 d .
O4 O 1.2270(2) 0.73566(17) 0.66524(15) 0.0689(8) Uani 1 1 d .
O5 O 1.1819(3) 0.9043(2) 0.75834(14) 0.0760(9) Uani 1 1 d .
O6 O 1.0479(3) 0.9078(2) 0.55053(15) 0.0830(10) Uani 1 1 d .
Ru1 Ru 0.71225(2) 0.878065(14) 0.641759(11) 0.02998(7) Uani 1 1 d .
Ru2 Ru 0.94979(2) 0.680410(15) 0.621099(11) 0.03207(8) Uani 1 1 d .
H1B H 0.877(3) 0.8922(17) 0.7827(14) 0.033(8) Uiso 1 1 d .

loop_
_atom_site_aniso_label
_atom_site_aniso_U_11
_atom_site_aniso_U_22
_atom_site_aniso_U_33
_atom_site_aniso_U_23
_atom_site_aniso_U_13
_atom_site_aniso_U_12
B1 0.0310(16) 0.0312(18) 0.0236(15) 0.0015(14) 0.0025(12) -0.0013(13)
C35 0.0281(14) 0.0302(16) 0.0343(15) 0.0053(13) 0.0058(12) 0.0003(12)
C34 0.0287(14) 0.0275(16) 0.0332(15) 0.0027(12) 0.0089(12) 0.0019(11)
B2 0.0278(17) 0.039(2) 0.0326(17) 0.0018(15) 0.0073(13) 0.0013(14)
C1 0.0439(18) 0.0331(18) 0.053(2) 0.0116(15) 0.0098(15) 0.0123(14)
C2 0.0437(18) 0.0323(18) 0.0460(18) 0.0136(15) 0.0050(14) 0.0044(13)
C3 0.050(2) 0.043(2) 0.0416(18) 0.0146(16) 0.0032(15) 0.0101(15)
C4 0.0450(19) 0.042(2) 0.054(2) 0.0133(17) -0.0138(16) 0.0070(15)
C5 0.0361(17) 0.041(2) 0.063(2) 0.0182(17) 0.0039(15) 0.0120(14)
C6 0.086(3) 0.042(2) 0.074(3) 0.002(2) 0.030(2) 0.014(2)
C7 0.062(2) 0.045(2) 0.063(2) 0.0165(19) 0.0137(19) -0.0052(17)
C8 0.089(3) 0.066(3) 0.0392(19) 0.0134(19) 0.0074(19) 0.020(2)
C9 0.073(3) 0.066(3) 0.082(3) 0.010(2) -0.035(2) -0.003(2)
C10 0.0358(19) 0.067(3) 0.093(3) 0.024(2) 0.0138(19) 0.0100(18)
C11 0.073(3) 0.070(3) 0.0379(18) -0.0192(19) 0.0290(18) -0.015(2)
C12 0.074(3) 0.069(3) 0.041(2) -0.020(2) -0.0022(18) 0.036(2)
C13 0.106(4) 0.048(2) 0.0391(19) -0.0100(18) 0.017(2) -0.007(2)
C14 0.059(2) 0.079(3) 0.050(2) -0.032(2) 0.0125(19) -0.008(2)
C15 0.090(3) 0.052(2) 0.0293(17) -0.0058(17) 0.0005(18) 0.023(2)
C16 0.138(5) 0.146(5) 0.083(4) -0.041(4) 0.074(4) -0.064(4)
C17 0.126(5) 0.186(7) 0.094(4) -0.057(4) -0.024(4) 0.110(5)
C18 0.272(9) 0.052(3) 0.070(3) -0.007(3) 0.033(4) -0.035(4)
C19 0.075(3) 0.166(6) 0.116(4) -0.088(4) 0.022(3) -0.037(4)
C20 0.174(6) 0.102(4) 0.049(3) -0.001(3) -0.012(3) 0.056(4)
C21 0.0283(15) 0.0441(19) 0.0347(15) 0.0053(14) 0.0081(12) 0.0038(13)
C22 0.0425(18) 0.048(2) 0.0442(18) -0.0051(16) 0.0134(15) 0.0010(15)
C23 0.055(2) 0.068(3) 0.054(2) -0.014(2) 0.0170(18) 0.0105(19)
C24 0.054(2) 0.091(3) 0.058(2) -0.001(2) 0.0318(19) 0.016(2)
C25 0.057(2) 0.073(3) 0.076(3) 0.008(2) 0.041(2) -0.005(2)
C26 0.050(2) 0.049(2) 0.065(2) -0.0004(18) 0.0289(18) -0.0040(16)
C27 0.0342(17) 0.043(2) 0.056(2) -0.0015(17) 0.0081(15) -0.0071(14)
C28 0.050(2) 0.049(2) 0.059(2) 0.0176(19) 0.0177(17) 0.0091(17)
C29 0.0478(19) 0.053(2) 0.0327(16) 0.0024(16) 0.0075(15) 0.0085(16)
C30 0.0459(18) 0.047(2) 0.0320(16) 0.0000(15) 0.0069(14) 0.0094(15)
C31 0.0335(18) 0.044(2) 0.0489(19) -0.0046(16) 0.0107(14) 0.0013(14)
C32 0.0334(17) 0.062(2) 0.0452(19) -0.0101(17) 0.0142(15) -0.0027(16)
C33 0.0433(19) 0.050(2) 0.055(2) 0.0049(18) 0.0149(16) -0.0015(15)
Fe1 0.0305(2) 0.0333(2) 0.0266(2) 0.00482(18) 0.00721(16) 0.00272(17)
Fe2 0.0257(2) 0.0355(3) 0.0318(2) 0.00092(18) 0.00827(16) -0.00239(17)
O1 0.103(3) 0.075(2) 0.120(3) 0.053(2) 0.052(2) 0.0010(18)
O2 0.0659(18) 0.102(2) 0.0438(14) -0.0026(15) -0.0183(14) 0.0038(16)
O3 0.088(2) 0.0631(18) 0.0449(14) 0.0107(13) 0.0069(13) 0.0392(16)
O4 0.0289(14) 0.0728(19) 0.105(2) -0.0195(17) 0.0100(13) 0.0066(12)
O5 0.0459(15) 0.112(3) 0.0702(18) -0.0358(18) 0.0063(14) -0.0233(16)
O6 0.087(2) 0.098(2) 0.0719(19) 0.0388(18) 0.0407(17) 0.0013(18)
Ru1 0.02741(12) 0.02899(14) 0.03384(13) 0.00540(10) 0.00510(9) 0.00121(9)
Ru2 0.03433(14) 0.03509(15) 0.02788(13) -0.00031(10) 0.00811(10) 0.00474(10)

loop_
_atom_type_symbol
_atom_type_description
_atom_type_scat_dispersion_real
_atom_type_scat_dispersion_imag
_atom_type_scat_source
C C 0.0033 0.0016 'International Tables Vol C Tables 4.2.6.8 and 6.1.1.4'
H H 0.0000 0.0000 'International Tables Vol C Tables 4.2.6.8 and 6.1.1.4'
O O 0.0106 0.0060 'International Tables Vol C Tables 4.2.6.8 and 6.1.1.4'
Ru Ru -1.2594 0.8363 'International Tables Vol C Tables 4.2.6.8 and 6.1.1.4'
B B 0.0013 0.0007 'International Tables Vol C Tables 4.2.6.8 and 6.1.1.4'
Fe Fe 0.3463 0.8444 'International Tables Vol C Tables 4.2.6.8 and 6.1.1.4'

loop_
_geom_angle_atom_site_label_1
_geom_angle_atom_site_label_2
_geom_angle_atom_site_label_3
_geom_angle
C35 B1 Fe2 125.0(2)
C35 B1 Ru2 132.2(2)
Fe2 B1 Ru2 80.77(12)
C35 B1 Fe1 68.82(15)
Fe2 B1 Fe1 77.54(11)
Ru2 B1 Fe1 81.35(12)
C35 B1 Ru1 68.22(16)
Fe2 B1 Ru1 82.66(12)
Ru2 B1 Ru1 159.15(17)
Fe1 B1 Ru1 107.28(13)
C34 C35 C27 126.3(3)
C34 C35 B1 109.1(2)
C27 C35 B1 124.6(3)
C34 C35 Fe1 70.10(16)
C27 C35 Fe1 127.8(2)
B1 C35 Fe1 67.42(15)
C34 C35 Ru1 72.47(16)
C27 C35 Ru1 124.7(2)
B1 C35 Ru1 69.68(16)
Fe1 C35 Ru1 107.32(12)
C35 C34 C21 126.0(3)
C35 C34 B2 113.4(2)
C21 C34 B2 120.6(3)
C35 C34 Fe1 70.27(16)
C21 C34 Fe1 127.8(2)
B2 C34 Fe1 70.28(16)
C35 C34 Ru1 69.40(15)
C21 C34 Ru1 126.3(2)
B2 C34 Ru1 72.87(16)
Fe1 C34 Ru1 105.93(11)
C34 B2 Fe1 66.61(16)
C34 B2 Fe2 117.3(2)
Fe1 B2 Fe2 73.08(11)
C34 B2 Ru1 66.47(16)
Fe1 B2 Ru1 101.02(14)
Fe2 B2 Ru1 77.07(11)
C34 B2 H1B 120.3(15)
Fe1 B2 H1B 128.6(15)
Fe2 B2 H1B 122.3(15)
Ru1 B2 H1B 129.4(15)
C2 C1 C5 107.7(3)
C2 C1 C6 125.3(3)
C5 C1 C6 126.6(3)
C2 C1 Ru1 71.23(18)
C5 C1 Ru1 70.25(18)
C6 C1 Ru1 129.1(3)
C3 C2 C1 108.6(3)
C3 C2 C7 126.8(3)
C1 C2 C7 124.5(3)
C3 C2 Ru1 71.23(18)
C1 C2 Ru1 71.12(18)
C7 C2 Ru1 127.1(2)
C2 C3 C4 107.6(3)
C2 C3 C8 126.2(3)
C4 C3 C8 125.3(4)
C2 C3 Ru1 71.24(18)
C4 C3 Ru1 70.20(18)
C8 C3 Ru1 132.4(2)
C5 C4 C3 108.6(3)
C5 C4 C9 125.3(4)
C3 C4 C9 125.9(4)
C5 C4 Ru1 71.12(19)
C3 C4 Ru1 71.94(18)
C9 C4 Ru1 127.4(3)
C4 C5 C1 107.4(3)
C4 C5 C10 127.3(4)
C1 C5 C10 125.1(3)
C4 C5 Ru1 70.86(18)
C1 C5 Ru1 71.61(18)
C10 C5 Ru1 126.5(2)
C1 C6 H6A 109.5
C1 C6 H6B 109.5
H6A C6 H6B 109.5
C1 C6 H6C 109.5
H6A C6 H6C 109.5
H6B C6 H6C 109.5
C2 C7 H7A 109.5
C2 C7 H7B 109.5
H7A C7 H7B 109.5
C2 C7 H7C 109.5
H7A C7 H7C 109.5
H7B C7 H7C 109.5
C3 C8 H8A 109.5
C3 C8 H8B 109.5
H8A C8 H8B 109.5
C3 C8 H8C 109.5
H8A C8 H8C 109.5
H8B C8 H8C 109.5
C4 C9 H9A 109.5
C4 C9 H9B 109.5
H9A C9 H9B 109.5
C4 C9 H9C 109.5
H9A C9 H9C 109.5
H9B C9 H9C 109.5
C5 C10 H10A 109.5
C5 C10 H10B 109.5
H10A C10 H10B 109.5
C5 C10 H10C 109.5
H10A C10 H10C 109.5
H10B C10 H10C 109.5
C12 C11 C15 107.2(3)
C12 C11 C16 126.5(5)
C15 C11 C16 126.0(5)
C12 C11 Ru2 72.75(19)
C15 C11 Ru2 72.97(19)
C16 C11 Ru2 124.5(3)
C13 C12 C11 107.4(4)
C13 C12 C17 125.9(5)
C11 C12 C17 126.7(5)
C13 C12 Ru2 71.8(2)
C11 C12 Ru2 70.51(19)
C17 C12 Ru2 123.3(3)
C14 C13 C12 109.5(4)
C14 C13 C18 124.9(5)
C12 C13 C18 125.1(5)
C14 C13 Ru2 73.4(2)
C12 C13 Ru2 72.3(2)
C18 C13 Ru2 127.1(3)
C13 C14 C15 108.2(4)
C13 C14 C19 125.4(5)
C15 C14 C19 126.0(5)
C13 C14 Ru2 71.2(2)
C15 C14 Ru2 71.4(2)
C19 C14 Ru2 129.0(3)
C14 C15 C11 107.7(3)
C14 C15 C20 126.2(5)
C11 C15 C20 125.6(5)
C14 C15 Ru2 72.7(2)
C11 C15 Ru2 70.30(19)
C20 C15 Ru2 128.8(3)
C11 C16 H16A 109.5
C11 C16 H16B 109.5
H16A C16 H16B 109.5
C11 C16 H16C 109.5
H16A C16 H16C 109.5
H16B C16 H16C 109.5
C12 C17 H17A 109.5
C12 C17 H17B 109.5
H17A C17 H17B 109.5
C12 C17 H17C 109.5
H17A C17 H17C 109.5
H17B C17 H17C 109.5
C13 C18 H18A 109.5
C13 C18 H18B 109.5
H18A C18 H18B 109.5
C13 C18 H18C 109.5
H18A C18 H18C 109.5
H18B C18 H18C 109.5
C14 C19 H19A 109.5
C14 C19 H19B 109.5
H19A C19 H19B 109.5
C14 C19 H19C 109.5
H19A C19 H19C 109.5
H19B C19 H19C 109.5
C15 C20 H20A 109.5
C15 C20 H20B 109.5
H20A C20 H20B 109.5
C15 C20 H20C 109.5
H20A C20 H20C 109.5
H20B C20 H20C 109.5
C26 C21 C22 117.1(3)
C26 C21 C34 123.8(3)
C22 C21 C34 119.1(3)
C23 C22 C21 121.5(3)
C23 C22 H22 119.2
C21 C22 H22 119.2
C24 C23 C22 119.9(4)
C24 C23 H23 120.0
C22 C23 H23 120.0
C25 C24 C23 119.8(3)
C25 C24 H24 120.1
C23 C24 H24 120.1
C24 C25 C26 120.3(4)
C24 C25 H25 119.9
C26 C25 H25 119.9
C25 C26 C21 121.3(4)
C25 C26 H26 119.3
C21 C26 H26 119.3
C35 C27 H27A 109.5
C35 C27 H27B 109.5
H27A C27 H27B 109.5
C35 C27 H27C 109.5
H27A C27 H27C 109.5
H27B C27 H27C 109.5
O1 C28 Fe1 176.2(4)
O2 C29 Fe1 179.1(3)
O3 C30 Ru2 145.5(3)
O3 C30 Fe1 131.2(2)
Ru2 C30 Fe1 83.30(13)
O4 C31 Fe2 141.1(3)
O4 C31 Ru2 135.0(3)
Fe2 C31 Ru2 83.79(12)
O5 C32 Fe2 178.9(3)
O6 C33 Fe2 178.5(3)
C29 Fe1 C28 93.95(17)
C29 Fe1 B1 136.65(14)
C28 Fe1 B1 129.03(16)
C29 Fe1 C34 114.00(13)
C28 Fe1 C34 97.09(14)
B1 Fe1 C34 71.10(12)
C29 Fe1 C30 84.83(14)
C28 Fe1 C30 84.17(15)
B1 Fe1 C30 93.23(12)
C34 Fe1 C30 160.90(12)
C29 Fe1 C35 152.90(14)
C28 Fe1 C35 95.77(14)
B1 Fe1 C35 43.76(11)
C34 Fe1 C35 39.63(11)
C30 Fe1 C35 121.28(12)
C29 Fe1 B2 82.45(15)
C28 Fe1 B2 129.82(15)
B1 Fe1 B2 74.22(13)
C34 Fe1 B2 43.11(11)
C30 Fe1 B2 144.29(13)
C35 Fe1 B2 71.91(12)
C29 Fe1 Fe2 86.54(11)
C28 Fe1 Fe2 176.54(12)
B1 Fe1 Fe2 50.20(9)
C34 Fe1 Fe2 85.82(7)
C30 Fe1 Fe2 92.46(9)
C35 Fe1 Fe2 85.27(8)
B2 Fe1 Fe2 53.63(8)
C29 Fe1 Ru2 111.96(10)
C28 Fe1 Ru2 116.81(13)
B1 Fe1 Ru2 48.40(9)
C34 Fe1 Ru2 119.43(8)
C30 Fe1 Ru2 45.44(9)
C35 Fe1 Ru2 85.87(8)
B2 Fe1 Ru2 110.67(9)
Fe2 Fe1 Ru2 59.921(13)
C33 Fe2 C32 95.73(16)
C33 Fe2 C31 91.84(15)
C32 Fe2 C31 87.33(15)
C33 Fe2 B1 106.97(15)
C32 Fe2 B1 156.09(13)
C31 Fe2 B1 99.10(14)
C33 Fe2 B2 133.89(15)
C32 Fe2 B2 83.77(13)
C31 Fe2 B2 134.00(14)
B1 Fe2 B2 75.18(13)
C33 Fe2 Fe1 158.40(12)
C32 Fe2 Fe1 105.71(11)
C31 Fe2 Fe1 86.64(10)
B1 Fe2 Fe1 52.26(9)
B2 Fe2 Fe1 53.29(10)
C33 Fe2 Ru2 101.02(12)
C32 Fe2 Ru2 133.73(12)
C31 Fe2 Ru2 49.63(10)
B1 Fe2 Ru2 49.65(9)
B2 Fe2 Ru2 112.37(10)
Fe1 Fe2 Ru2 62.046(14)
C33 Fe2 Ru1 91.00(11)
C32 Fe2 Ru1 122.70(11)
C31 Fe2 Ru1 149.36(10)
B1 Fe2 Ru1 51.13(9)
B2 Fe2 Ru1 53.56(9)
Fe1 Fe2 Ru1 79.764(14)
Ru2 Fe2 Ru1 99.935(15)
C35 Ru1 C4 107.54(12)
C35 Ru1 C5 109.19(12)
C4 Ru1 C5 38.02(14)
C35 Ru1 B1 42.10(11)
C4 Ru1 B1 116.06(13)
C5 Ru1 B1 142.30(13)
C35 Ru1 C1 139.38(11)
C4 Ru1 C1 63.35(13)
C5 Ru1 C1 38.14(13)
B1 Ru1 C1 178.37(12)
C35 Ru1 C3 134.97(12)
C4 Ru1 C3 37.87(13)
C5 Ru1 C3 63.54(13)
B1 Ru1 C3 115.42(12)
C1 Ru1 C3 63.12(13)
C35 Ru1 C2 170.56(12)
C4 Ru1 C2 63.04(13)
C5 Ru1 C2 63.40(12)
B1 Ru1 C2 140.75(12)
C1 Ru1 C2 37.65(12)
C3 Ru1 C2 37.53(13)
C35 Ru1 C34 38.13(10)
C4 Ru1 C34 128.81(12)
C5 Ru1 C34 105.80(12)
B1 Ru1 C34 67.41(10)
C1 Ru1 C34 114.18(11)
C3 Ru1 C34 166.68(12)
C2 Ru1 C34 147.04(12)
C35 Ru1 B2 68.20(12)
C4 Ru1 B2 167.04(13)
C5 Ru1 B2 130.42(13)
B1 Ru1 B2 69.62(12)
C1 Ru1 B2 111.30(13)
C3 Ru1 B2 152.40(13)
C2 Ru1 B2 120.85(13)
C34 Ru1 B2 40.66(11)
C35 Ru1 Fe2 79.19(7)
C4 Ru1 Fe2 143.21(10)
C5 Ru1 Fe2 171.21(9)
B1 Ru1 Fe2 46.21(8)
C1 Ru1 Fe2 133.26(9)
C3 Ru1 Fe2 112.67(9)
C2 Ru1 Fe2 108.54(8)
C34 Ru1 Fe2 79.01(7)
B2 Ru1 Fe2 49.37(8)
C30 Ru2 C31 82.42(14)
C30 Ru2 B1 100.82(13)
C31 Ru2 B1 95.99(13)
C30 Ru2 C11 131.23(15)
C31 Ru2 C11 92.40(14)
B1 Ru2 C11 127.94(15)
C30 Ru2 C13 88.52(14)
C31 Ru2 C13 133.16(16)
B1 Ru2 C13 130.84(16)
C11 Ru2 C13 60.53(14)
C30 Ru2 C12 96.17(14)
C31 Ru2 C12 99.56(15)
B1 Ru2 C12 158.30(13)
C11 Ru2 C12 36.74(15)
C13 Ru2 C12 35.83(16)
C30 Ru2 C15 148.13(15)
C31 Ru2 C15 120.48(15)
B1 Ru2 C15 98.48(13)
C11 Ru2 C15 36.73(15)
C13 Ru2 C15 59.76(14)
C12 Ru2 C15 60.50(13)
C30 Ru2 C14 114.98(16)
C31 Ru2 C14 152.89(13)
B1 Ru2 C14 100.50(14)
C11 Ru2 C14 60.49(14)
C13 Ru2 C14 35.42(16)
C12 Ru2 C14 59.69(15)
C15 Ru2 C14 35.84(15)
C30 Ru2 Fe2 95.28(10)
C31 Ru2 Fe2 46.58(9)
B1 Ru2 Fe2 49.59(9)
C11 Ru2 Fe2 115.76(11)
C13 Ru2 Fe2 176.01(10)
C12 Ru2 Fe2 142.03(13)
C15 Ru2 Fe2 116.50(10)
C14 Ru2 Fe2 142.32(13)
C30 Ru2 Fe1 51.25(9)
C31 Ru2 Fe1 81.97(9)
B1 Ru2 Fe1 50.26(8)
C11 Ru2 Fe1 173.60(10)
C13 Ru2 Fe1 125.72(10)
C12 Ru2 Fe1 147.16(11)
C15 Ru2 Fe1 145.46(11)
C14 Ru2 Fe1 125.06(10)
Fe2 Ru2 Fe1 58.033(13)

loop_
_geom_bond_atom_site_label_1
_geom_bond_atom_site_label_2
_geom_bond_distance
B1 C35 1.575(4)
B1 Fe2 2.043(3)
B1 Ru2 2.045(3)
B1 Fe1 2.103(3)
B1 Ru1 2.203(3)
C35 C34 1.439(4)
C35 C27 1.510(4)
C35 Fe1 2.124(3)
C35 Ru1 2.182(3)
C34 C21 1.497(4)
C34 B2 1.580(4)
C34 Fe1 2.121(3)
C34 Ru1 2.223(3)
B2 Fe1 2.176(4)
B2 Fe2 2.185(3)
B2 Ru1 2.317(3)
B2 H1B 1.13(3)
C1 C2 1.424(4)
C1 C5 1.435(5)
C1 C6 1.483(5)
C1 Ru1 2.205(3)
C2 C3 1.419(5)
C2 C7 1.503(5)
C2 Ru1 2.206(3)
C3 C4 1.425(5)
C3 C8 1.498(5)
C3 Ru1 2.206(3)
C4 C5 1.423(5)
C4 C9 1.492(5)
C4 Ru1 2.183(3)
C5 C10 1.503(5)
C5 Ru1 2.187(3)
C6 H6A 0.9600
C6 H6B 0.9600
C6 H6C 0.9600
C7 H7A 0.9600
C7 H7B 0.9600
C7 H7C 0.9600
C8 H8A 0.9600
C8 H8B 0.9600
C8 H8C 0.9600
C9 H9A 0.9600
C9 H9B 0.9600
C9 H9C 0.9600
C10 H10A 0.9600
C10 H10B 0.9600
C10 H10C 0.9600
C11 C12 1.415(6)
C11 C15 1.416(6)
C11 C16 1.504(6)
C11 Ru2 2.230(3)
C12 C13 1.388(6)
C12 C17 1.507(6)
C12 Ru2 2.259(3)
C13 C14 1.379(6)
C13 C18 1.516(6)
C13 Ru2 2.252(4)
C14 C15 1.399(6)
C14 C19 1.519(6)
C14 Ru2 2.281(4)
C15 C20 1.500(6)
C15 Ru2 2.264(3)
C16 H16A 0.9600
C16 H16B 0.9600
C16 H16C 0.9600
C17 H17A 0.9600
C17 H17B 0.9600
C17 H17C 0.9600
C18 H18A 0.9600
C18 H18B 0.9600
C18 H18C 0.9600
C19 H19A 0.9600
C19 H19B 0.9600
C19 H19C 0.9600
C20 H20A 0.9600
C20 H20B 0.9600
C20 H20C 0.9600
C21 C26 1.383(5)
C21 C22 1.386(5)
C22 C23 1.383(5)
C22 H22 0.9300
C23 C24 1.367(6)
C23 H23 0.9300
C24 C25 1.364(6)
C24 H24 0.9300
C25 C26 1.381(5)
C25 H25 0.9300
C26 H26 0.9300
C27 H27A 0.9600
C27 H27B 0.9600
C27 H27C 0.9600
C28 O1 1.134(4)
C28 Fe1 1.780(4)
C29 O2 1.139(4)
C29 Fe1 1.768(4)
C30 O3 1.162(4)
C30 Ru2 1.940(3)
C30 Fe1 2.123(3)
C31 O4 1.169(4)
C31 Fe2 1.935(3)
C31 Ru2 2.030(3)
C32 O5 1.138(4)
C32 Fe2 1.788(4)
C33 O6 1.149(4)
C33 Fe2 1.765(4)
Fe1 Fe2 2.5965(6)
Fe1 Ru2 2.7035(4)
Fe2 Ru2 2.6485(5)
Fe2 Ru1 2.8067(5)

loop_
_geom_torsion_atom_site_label_1
_geom_torsion_atom_site_label_2
_geom_torsion_atom_site_label_3
_geom_torsion_atom_site_label_4
_geom_torsion
Fe2 B1 C35 C34 1.3(3)
Ru2 B1 C35 C34 113.0(3)
Fe1 B1 C35 C34 57.7(2)
Ru1 B1 C35 C34 -62.1(2)
Fe2 B1 C35 C27 -177.8(2)
Ru2 B1 C35 C27 -66.0(4)
Fe1 B1 C35 C27 -121.3(3)
Ru1 B1 C35 C27 118.8(3)
Fe2 B1 C35 Fe1 -56.4(2)
Ru2 B1 C35 Fe1 55.3(2)
Ru1 B1 C35 Fe1 -119.86(11)
Fe2 B1 C35 Ru1 63.4(2)
Ru2 B1 C35 Ru1 175.1(3)
Fe1 B1 C35 Ru1 119.86(11)
C27 C35 C34 C21 0.0(5)
B1 C35 C34 C21 -179.1(3)
Fe1 C35 C34 C21 -122.9(3)
Ru1 C35 C34 C21 120.6(3)
C27 C35 C34 B2 179.8(3)
B1 C35 C34 B2 0.7(3)
Fe1 C35 C34 B2 56.9(2)
Ru1 C35 C34 B2 -59.6(2)
C27 C35 C34 Fe1 122.9(3)
B1 C35 C34 Fe1 -56.14(19)
Ru1 C35 C34 Fe1 -116.51(9)
C27 C35 C34 Ru1 -120.6(3)
B1 C35 C34 Ru1 60.37(19)
Fe1 C35 C34 Ru1 116.51(9)
C35 C34 B2 Fe1 -56.9(2)
C21 C34 B2 Fe1 122.9(3)
Ru1 C34 B2 Fe1 -114.56(10)
C35 C34 B2 Fe2 -2.3(3)
C21 C34 B2 Fe2 177.5(2)
Fe1 C34 B2 Fe2 54.53(17)
Ru1 C34 B2 Fe2 -60.02(17)
C35 C34 B2 Ru1 57.7(2)
C21 C34 B2 Ru1 -122.5(3)
Fe1 C34 B2 Ru1 114.56(10)
C5 C1 C2 C3 0.6(4)
C6 C1 C2 C3 -173.2(3)
Ru1 C1 C2 C3 61.7(2)
C5 C1 C2 C7 176.3(3)
C6 C1 C2 C7 2.6(5)
Ru1 C1 C2 C7 -122.6(3)
C5 C1 C2 Ru1 -61.1(2)
C6 C1 C2 Ru1 125.1(3)
C1 C2 C3 C4 -0.5(4)
C7 C2 C3 C4 -176.1(3)
Ru1 C2 C3 C4 61.1(2)
C1 C2 C3 C8 169.1(3)
C7 C2 C3 C8 -6.5(5)
Ru1 C2 C3 C8 -129.3(3)
C1 C2 C3 Ru1 -61.6(2)
C7 C2 C3 Ru1 122.8(3)
C2 C3 C4 C5 0.2(4)
C8 C3 C4 C5 -169.5(3)
Ru1 C3 C4 C5 62.0(2)
C2 C3 C4 C9 174.7(3)
C8 C3 C4 C9 5.0(6)
Ru1 C3 C4 C9 -123.5(4)
C2 C3 C4 Ru1 -61.8(2)
C8 C3 C4 Ru1 128.5(3)
C3 C4 C5 C1 0.1(4)
C9 C4 C5 C1 -174.4(3)
Ru1 C4 C5 C1 62.7(2)
C3 C4 C5 C10 175.7(3)
C9 C4 C5 C10 1.2(6)
Ru1 C4 C5 C10 -121.8(3)
C3 C4 C5 Ru1 -62.5(2)
C9 C4 C5 Ru1 122.9(3)
C2 C1 C5 C4 -0.5(4)
C6 C1 C5 C4 173.2(3)
Ru1 C1 C5 C4 -62.2(2)
C2 C1 C5 C10 -176.1(3)
C6 C1 C5 C10 -2.5(5)
Ru1 C1 C5 C10 122.1(3)
C2 C1 C5 Ru1 61.7(2)
C6 C1 C5 Ru1 -124.6(3)
C15 C11 C12 C13 -2.6(4)
C16 C11 C12 C13 -176.7(4)
Ru2 C11 C12 C13 62.8(2)
C15 C11 C12 C17 177.1(4)
C16 C11 C12 C17 3.0(6)
Ru2 C11 C12 C17 -117.5(4)
C15 C11 C12 Ru2 -65.3(2)
C16 C11 C12 Ru2 120.5(4)
C11 C12 C13 C14 2.6(4)
C17 C12 C13 C14 -177.1(4)
Ru2 C12 C13 C14 64.5(3)
C11 C12 C13 C18 174.7(4)
C17 C12 C13 C18 -5.0(6)
Ru2 C12 C13 C18 -123.4(4)
C11 C12 C13 Ru2 -61.9(2)
C17 C12 C13 Ru2 118.4(4)
C12 C13 C14 C15 -1.6(4)
C18 C13 C14 C15 -173.8(4)
Ru2 C13 C14 C15 62.2(3)
C12 C13 C14 C19 171.2(4)
C18 C13 C14 C19 -0.9(6)
Ru2 C13 C14 C19 -124.9(4)
C12 C13 C14 Ru2 -63.8(3)
C18 C13 C14 Ru2 124.0(4)
C13 C14 C15 C11 0.0(4)
C19 C14 C15 C11 -172.8(4)
Ru2 C14 C15 C11 62.0(2)
C13 C14 C15 C20 172.1(4)
C19 C14 C15 C20 -0.7(6)
Ru2 C14 C15 C20 -125.9(4)
C13 C14 C15 Ru2 -62.0(3)
C19 C14 C15 Ru2 125.2(4)
C12 C11 C15 C14 1.6(4)
C16 C11 C15 C14 175.8(4)
Ru2 C11 C15 C14 -63.6(2)
C12 C11 C15 C20 -170.6(4)
C16 C11 C15 C20 3.6(6)
Ru2 C11 C15 C20 124.2(4)
C12 C11 C15 Ru2 65.2(2)
C16 C11 C15 Ru2 -120.6(4)
C35 C34 C21 C26 33.5(5)
B2 C34 C21 C26 -146.3(3)
Fe1 C34 C21 C26 -58.5(4)
Ru1 C34 C21 C26 123.1(3)
C35 C34 C21 C22 -146.2(3)
B2 C34 C21 C22 34.0(4)
Fe1 C34 C21 C22 121.8(3)
Ru1 C34 C21 C22 -56.5(4)
C26 C21 C22 C23 -1.7(5)
C34 C21 C22 C23 178.0(3)
C21 C22 C23 C24 1.1(6)
C22 C23 C24 C25 0.2(6)
C23 C24 C25 C26 -0.7(7)
C24 C25 C26 C21 0.0(7)
C22 C21 C26 C25 1.2(5)
C34 C21 C26 C25 -178.5(4)
O2 C29 Fe1 C28 -39(22)
O2 C29 Fe1 B1 148(22)
O2 C29 Fe1 C34 60(22)
O2 C29 Fe1 C30 -123(22)
O2 C29 Fe1 C35 72(22)
O2 C29 Fe1 B2 91(22)
O2 C29 Fe1 Fe2 144(22)
O2 C29 Fe1 Ru2 -160(100)
O1 C28 Fe1 C29 12(5)
O1 C28 Fe1 B1 -174(5)
O1 C28 Fe1 C34 -102(5)
O1 C28 Fe1 C30 97(5)
O1 C28 Fe1 C35 -142(5)
O1 C28 Fe1 B2 -71(5)
O1 C28 Fe1 Fe2 110(5)
O1 C28 Fe1 Ru2 129(5)
C35 B1 Fe1 C29 -140.2(2)
Fe2 B1 Fe1 C29 -4.6(2)
Ru2 B1 Fe1 C29 77.8(2)
Ru1 B1 Fe1 C29 -82.7(2)
C35 B1 Fe1 C28 48.7(2)
Fe2 B1 Fe1 C28 -175.63(15)
Ru2 B1 Fe1 C28 -93.25(18)
Ru1 B1 Fe1 C28 106.25(19)
C35 B1 Fe1 C34 -34.97(16)
Fe2 B1 Fe1 C34 100.66(12)
Ru2 B1 Fe1 C34 -176.96(14)
Ru1 B1 Fe1 C34 22.54(12)
C35 B1 Fe1 C30 133.86(18)
Fe2 B1 Fe1 C30 -90.52(12)
Ru2 B1 Fe1 C30 -8.14(13)
Ru1 B1 Fe1 C30 -168.63(15)
Fe2 B1 Fe1 C35 135.6(2)
Ru2 B1 Fe1 C35 -142.0(2)
Ru1 B1 Fe1 C35 57.51(15)
C35 B1 Fe1 B2 -80.13(17)
Fe2 B1 Fe1 B2 55.49(11)
Ru2 B1 Fe1 B2 137.87(13)
Ru1 B1 Fe1 B2 -22.63(13)
C35 B1 Fe1 Fe2 -135.6(2)
Ru2 B1 Fe1 Fe2 82.38(10)
Ru1 B1 Fe1 Fe2 -78.12(13)
C35 B1 Fe1 Ru2 142.0(2)
Fe2 B1 Fe1 Ru2 -82.38(10)
Ru1 B1 Fe1 Ru2 -160.50(19)
C35 C34 Fe1 C29 171.96(18)
C21 C34 Fe1 C29 -67.3(3)
B2 C34 Fe1 C29 46.7(2)
Ru1 C34 Fe1 C29 111.37(15)
C35 C34 Fe1 C28 -90.5(2)
C21 C34 Fe1 C28 30.3(3)
B2 C34 Fe1 C28 144.2(2)
Ru1 C34 Fe1 C28 -151.08(16)
C35 C34 Fe1 B1 38.42(16)
C21 C34 Fe1 B1 159.2(3)
B2 C34 Fe1 B1 -86.85(18)
Ru1 C34 Fe1 B1 -22.17(12)
C35 C34 Fe1 C30 2.2(4)
C21 C34 Fe1 C30 122.9(4)
B2 C34 Fe1 C30 -123.1(4)
Ru1 C34 Fe1 C30 -58.4(4)
C21 C34 Fe1 C35 120.8(3)
B2 C34 Fe1 C35 -125.3(2)
Ru1 C34 Fe1 C35 -60.59(15)
C35 C34 Fe1 B2 125.3(2)
C21 C34 Fe1 B2 -114.0(3)
Ru1 C34 Fe1 B2 64.68(16)
C35 C34 Fe1 Fe2 87.63(14)
C21 C34 Fe1 Fe2 -151.6(3)
B2 C34 Fe1 Fe2 -37.64(15)
Ru1 C34 Fe1 Fe2 27.04(10)
C35 C34 Fe1 Ru2 35.82(17)
C21 C34 Fe1 Ru2 156.6(2)
B2 C34 Fe1 Ru2 -89.46(16)
Ru1 C34 Fe1 Ru2 -24.77(14)
O3 C30 Fe1 C29 52.0(4)
Ru2 C30 Fe1 C29 -128.02(15)
O3 C30 Fe1 C28 -42.6(4)
Ru2 C30 Fe1 C28 137.46(17)
O3 C30 Fe1 B1 -171.5(4)
Ru2 C30 Fe1 B1 8.54(13)
O3 C30 Fe1 C34 -137.4(4)
Ru2 C30 Fe1 C34 42.6(4)
O3 C30 Fe1 C35 -135.8(4)
Ru2 C30 Fe1 C35 44.24(17)
O3 C30 Fe1 B2 121.4(4)
Ru2 C30 Fe1 B2 -58.6(2)
O3 C30 Fe1 Fe2 138.3(4)
Ru2 C30 Fe1 Fe2 -41.72(10)
O3 C30 Fe1 Ru2 180.0(5)
C34 C35 Fe1 C29 -16.3(3)
C27 C35 Fe1 C29 -137.4(3)
B1 C35 Fe1 C29 105.5(3)
Ru1 C35 Fe1 C29 47.1(3)
C34 C35 Fe1 C28 94.16(19)
C27 C35 Fe1 C28 -26.9(3)
B1 C35 Fe1 C28 -144.1(2)
Ru1 C35 Fe1 C28 157.52(16)
C34 C35 Fe1 B1 -121.8(2)
C27 C35 Fe1 B1 117.1(3)
Ru1 C35 Fe1 B1 -58.42(16)
C27 C35 Fe1 C34 -121.1(3)
B1 C35 Fe1 C34 121.8(2)
Ru1 C35 Fe1 C34 63.36(15)
C34 C35 Fe1 C30 -179.17(16)
C27 C35 Fe1 C30 59.7(3)
B1 C35 Fe1 C30 -57.4(2)
Ru1 C35 Fe1 C30 -115.81(14)
C34 C35 Fe1 B2 -35.94(16)
C27 C35 Fe1 B2 -157.0(3)
B1 C35 Fe1 B2 85.84(18)
Ru1 C35 Fe1 B2 27.42(12)
C34 C35 Fe1 Fe2 -89.15(14)
C27 C35 Fe1 Fe2 149.8(3)
B1 C35 Fe1 Fe2 32.62(15)
Ru1 C35 Fe1 Fe2 -25.79(10)
C34 C35 Fe1 Ru2 -149.27(15)
C27 C35 Fe1 Ru2 89.6(3)
B1 C35 Fe1 Ru2 -27.49(15)
Ru1 C35 Fe1 Ru2 -85.91(10)
C34 B2 Fe1 C29 -137.89(18)
Fe2 B2 Fe1 C29 91.26(12)
Ru1 B2 Fe1 C29 163.95(15)
C34 B2 Fe1 C28 -49.0(3)
Fe2 B2 Fe1 C28 -179.89(17)
Ru1 B2 Fe1 C28 -107.2(2)
C34 B2 Fe1 B1 79.01(17)
Fe2 B2 Fe1 B1 -51.84(11)
Ru1 B2 Fe1 B1 20.85(12)
Fe2 B2 Fe1 C34 -130.85(19)
Ru1 B2 Fe1 C34 -58.16(15)
C34 B2 Fe1 C30 152.0(2)
Fe2 B2 Fe1 C30 21.1(2)
Ru1 B2 Fe1 C30 93.8(2)
C34 B2 Fe1 C35 33.22(15)
Fe2 B2 Fe1 C35 -97.63(11)
Ru1 B2 Fe1 C35 -24.95(11)
C34 B2 Fe1 Fe2 130.85(19)
Ru1 B2 Fe1 Fe2 72.69(10)
C34 B2 Fe1 Ru2 111.43(14)
Fe2 B2 Fe1 Ru2 -19.42(10)
Ru1 B2 Fe1 Ru2 53.27(12)
O6 C33 Fe2 C32 69(15)
O6 C33 Fe2 C31 -18(15)
O6 C33 Fe2 B1 -118(15)
O6 C33 Fe2 B2 156(15)
O6 C33 Fe2 Fe1 -104(15)
O6 C33 Fe2 Ru2 -68(15)
O6 C33 Fe2 Ru1 -168(15)
O5 C32 Fe2 C33 -57(21)
O5 C32 Fe2 C31 34(21)
O5 C32 Fe2 B1 141(21)
O5 C32 Fe2 B2 169(100)
O5 C32 Fe2 Fe1 120(21)
O5 C32 Fe2 Ru2 54(21)
O5 C32 Fe2 Ru1 -152(21)
O4 C31 Fe2 C33 73.9(5)
Ru2 C31 Fe2 C33 -102.93(15)
O4 C31 Fe2 C32 -21.8(5)
Ru2 C31 Fe2 C32 161.42(14)
O4 C31 Fe2 B1 -178.6(5)
Ru2 C31 Fe2 B1 4.58(13)
O4 C31 Fe2 B2 -100.4(5)
Ru2 C31 Fe2 B2 82.73(19)
O4 C31 Fe2 Fe1 -127.7(5)
Ru2 C31 Fe2 Fe1 55.51(8)
O4 C31 Fe2 Ru2 176.8(5)
O4 C31 Fe2 Ru1 169.0(3)
Ru2 C31 Fe2 Ru1 -7.8(2)
C35 B1 Fe2 C33 -134.0(3)
Ru2 B1 Fe2 C33 90.17(15)
Fe1 B1 Fe2 C33 173.26(13)
Ru1 B1 Fe2 C33 -77.15(15)
C35 B1 Fe2 C32 27.0(5)
Ru2 B1 Fe2 C32 -108.8(4)
Fe1 B1 Fe2 C32 -25.7(4)
Ru1 B1 Fe2 C32 83.9(4)
C35 B1 Fe2 C31 131.2(3)
Ru2 B1 Fe2 C31 -4.58(13)
Fe1 B1 Fe2 C31 78.51(12)
Ru1 B1 Fe2 C31 -171.90(11)
C35 B1 Fe2 B2 -2.0(2)
Ru2 B1 Fe2 B2 -137.84(13)
Fe1 B1 Fe2 B2 -54.75(11)
Ru1 B1 Fe2 B2 54.84(11)
C35 B1 Fe2 Fe1 52.7(2)
Ru2 B1 Fe2 Fe1 -83.10(10)
Ru1 B1 Fe2 Fe1 109.59(11)
C35 B1 Fe2 Ru2 135.8(3)
Fe1 B1 Fe2 Ru2 83.10(10)
Ru1 B1 Fe2 Ru2 -167.32(14)
C35 B1 Fe2 Ru1 -56.9(2)
Ru2 B1 Fe2 Ru1 167.32(14)
Fe1 B1 Fe2 Ru1 -109.59(11)
C34 B2 Fe2 C33 101.7(3)
Fe1 B2 Fe2 C33 153.13(18)
Ru1 B2 Fe2 C33 47.2(2)
C34 B2 Fe2 C32 -166.3(3)
Fe1 B2 Fe2 C32 -114.91(14)
Ru1 B2 Fe2 C32 139.13(15)
C34 B2 Fe2 C31 -86.1(3)
Fe1 B2 Fe2 C31 -34.7(2)
Ru1 B2 Fe2 C31 -140.69(15)
C34 B2 Fe2 B1 2.3(2)
Fe1 B2 Fe2 B1 53.66(11)
Ru1 B2 Fe2 B1 -52.30(11)
C34 B2 Fe2 Fe1 -51.4(2)
Ru1 B2 Fe2 Fe1 -105.96(11)
C34 B2 Fe2 Ru2 -31.3(3)
Fe1 B2 Fe2 Ru2 20.08(10)
Ru1 B2 Fe2 Ru2 -85.88(8)
C34 B2 Fe2 Ru1 54.6(2)
Fe1 B2 Fe2 Ru1 105.96(11)
C29 Fe1 Fe2 C33 159.1(3)
C28 Fe1 Fe2 C33 61(2)
B1 Fe1 Fe2 C33 -17.7(3)
C34 Fe1 Fe2 C33 -86.5(3)
C30 Fe1 Fe2 C33 74.4(3)
C35 Fe1 Fe2 C33 -46.8(3)
B2 Fe1 Fe2 C33 -117.8(3)
Ru2 Fe1 Fe2 C33 41.2(3)
C29 Fe1 Fe2 C32 -13.68(16)
C28 Fe1 Fe2 C32 -112(2)
B1 Fe1 Fe2 C32 169.49(16)
C34 Fe1 Fe2 C32 100.71(14)
C30 Fe1 Fe2 C32 -98.35(14)
C35 Fe1 Fe2 C32 140.46(14)
B2 Fe1 Fe2 C32 69.49(16)
Ru2 Fe1 Fe2 C32 -131.58(11)
C29 Fe1 Fe2 C31 72.59(15)
C28 Fe1 Fe2 C31 -26(2)
B1 Fe1 Fe2 C31 -104.23(15)
C34 Fe1 Fe2 C31 -173.02(13)
C30 Fe1 Fe2 C31 -12.08(13)
C35 Fe1 Fe2 C31 -133.27(13)
B2 Fe1 Fe2 C31 155.76(15)
Ru2 Fe1 Fe2 C31 -45.31(10)
C29 Fe1 Fe2 B1 176.82(16)
C28 Fe1 Fe2 B1 79(2)
C34 Fe1 Fe2 B1 -68.79(14)
C30 Fe1 Fe2 B1 92.16(15)
C35 Fe1 Fe2 B1 -29.03(14)
B2 Fe1 Fe2 B1 -100.01(16)
Ru2 Fe1 Fe2 B1 58.92(12)
C29 Fe1 Fe2 B2 -83.17(15)
C28 Fe1 Fe2 B2 179(100)
B1 Fe1 Fe2 B2 100.01(16)
C34 Fe1 Fe2 B2 31.22(14)
C30 Fe1 Fe2 B2 -167.84(14)
C35 Fe1 Fe2 B2 70.97(14)
Ru2 Fe1 Fe2 B2 158.93(11)
C29 Fe1 Fe2 Ru2 117.90(11)
C28 Fe1 Fe2 Ru2 20(2)
B1 Fe1 Fe2 Ru2 -58.92(12)
C34 Fe1 Fe2 Ru2 -127.71(8)
C30 Fe1 Fe2 Ru2 33.23(9)
C35 Fe1 Fe2 Ru2 -87.96(8)
B2 Fe1 Fe2 Ru2 -158.93(11)
C29 Fe1 Fe2 Ru1 -134.98(11)
C28 Fe1 Fe2 Ru1 127(2)
B1 Fe1 Fe2 Ru1 48.19(12)
C34 Fe1 Fe2 Ru1 -20.60(8)
C30 Fe1 Fe2 Ru1 140.35(9)
C35 Fe1 Fe2 Ru1 19.16(8)
B2 Fe1 Fe2 Ru1 -51.82(11)
Ru2 Fe1 Fe2 Ru1 107.115(14)
C34 C35 Ru1 C4 -131.45(17)
C27 C35 Ru1 C4 -9.0(3)
B1 C35 Ru1 C4 109.72(18)
Fe1 C35 Ru1 C4 166.73(13)
C34 C35 Ru1 C5 -91.35(18)
C27 C35 Ru1 C5 31.1(3)
B1 C35 Ru1 C5 149.83(17)
Fe1 C35 Ru1 C5 -153.16(13)
C34 C35 Ru1 B1 118.8(2)
C27 C35 Ru1 B1 -118.7(3)
Fe1 C35 Ru1 B1 57.01(15)
C34 C35 Ru1 C1 -62.2(2)
C27 C35 Ru1 C1 60.3(3)
B1 C35 Ru1 C1 178.98(19)
Fe1 C35 Ru1 C1 -124.01(17)
C34 C35 Ru1 C3 -162.74(17)
C27 C35 Ru1 C3 -40.3(3)
B1 C35 Ru1 C3 78.4(2)
Fe1 C35 Ru1 C3 135.45(15)
C34 C35 Ru1 C2 -128.5(7)
C27 C35 Ru1 C2 -6.0(8)
B1 C35 Ru1 C2 112.7(7)
Fe1 C35 Ru1 C2 169.7(6)
C27 C35 Ru1 C34 122.5(3)
B1 C35 Ru1 C34 -118.8(2)
Fe1 C35 Ru1 C34 -61.81(15)
C34 C35 Ru1 B2 35.54(16)
C27 C35 Ru1 B2 158.0(3)
B1 C35 Ru1 B2 -83.29(17)
Fe1 C35 Ru1 B2 -26.28(12)
C34 C35 Ru1 Fe2 85.92(15)
C27 C35 Ru1 Fe2 -151.6(3)
B1 C35 Ru1 Fe2 -32.91(14)
Fe1 C35 Ru1 Fe2 24.11(9)
C5 C4 Ru1 C35 98.9(2)
C3 C4 Ru1 C35 -143.2(2)
C9 C4 Ru1 C35 -21.5(4)
C3 C4 Ru1 C5 117.8(3)
C9 C4 Ru1 C5 -120.4(5)
C5 C4 Ru1 B1 143.6(2)
C3 C4 Ru1 B1 -98.6(2)
C9 C4 Ru1 B1 23.1(4)
C5 C4 Ru1 C1 -38.1(2)
C3 C4 Ru1 C1 79.7(2)
C9 C4 Ru1 C1 -158.5(4)
C5 C4 Ru1 C3 -117.8(3)
C9 C4 Ru1 C3 121.8(5)
C5 C4 Ru1 C2 -80.5(2)
C3 C4 Ru1 C2 37.3(2)
C9 C4 Ru1 C2 159.1(4)
C5 C4 Ru1 C34 62.5(2)
C3 C4 Ru1 C34 -179.66(18)
C9 C4 Ru1 C34 -57.9(4)
C5 C4 Ru1 B2 30.3(7)
C3 C4 Ru1 B2 148.1(5)
C9 C4 Ru1 B2 -90.2(7)
C5 C4 Ru1 Fe2 -165.65(15)
C3 C4 Ru1 Fe2 -47.8(3)
C9 C4 Ru1 Fe2 73.9(4)
C4 C5 Ru1 C35 -94.2(2)
C1 C5 Ru1 C35 149.11(19)
C10 C5 Ru1 C35 28.6(4)
C1 C5 Ru1 C4 -116.7(3)
C10 C5 Ru1 C4 122.7(4)
C4 C5 Ru1 B1 -60.7(3)
C1 C5 Ru1 B1 -177.46(19)
C10 C5 Ru1 B1 62.0(4)
C4 C5 Ru1 C1 116.7(3)
C10 C5 Ru1 C1 -120.6(4)
C4 C5 Ru1 C3 37.3(2)
C1 C5 Ru1 C3 -79.4(2)
C10 C5 Ru1 C3 160.1(4)
C4 C5 Ru1 C2 79.5(2)
C1 C5 Ru1 C2 -37.25(19)
C10 C5 Ru1 C2 -157.8(4)
C4 C5 Ru1 C34 -134.1(2)
C1 C5 Ru1 C34 109.2(2)
C10 C5 Ru1 C34 -11.3(4)
C4 C5 Ru1 B2 -171.5(2)
C1 C5 Ru1 B2 71.8(2)
C10 C5 Ru1 B2 -48.7(4)
C4 C5 Ru1 Fe2 103.7(7)
C1 C5 Ru1 Fe2 -13.0(8)
C10 C5 Ru1 Fe2 -133.6(5)
Fe2 B1 Ru1 C35 -132.34(19)
Ru2 B1 Ru1 C35 -169.9(6)
Fe1 B1 Ru1 C35 -57.88(15)
C35 B1 Ru1 C4 -87.66(19)
Fe2 B1 Ru1 C4 140.01(12)
Ru2 B1 Ru1 C4 102.5(5)
Fe1 B1 Ru1 C4 -145.54(14)
C35 B1 Ru1 C5 -50.9(3)
Fe2 B1 Ru1 C5 176.74(16)
Ru2 B1 Ru1 C5 139.2(4)
Fe1 B1 Ru1 C5 -108.8(2)
C35 B1 Ru1 C1 -156(4)
Fe2 B1 Ru1 C1 72(5)
Ru2 B1 Ru1 C1 34(5)
Fe1 B1 Ru1 C1 146(4)
C35 B1 Ru1 C3 -129.88(17)
Fe2 B1 Ru1 C3 97.79(13)
Ru2 B1 Ru1 C3 60.3(5)
Fe1 B1 Ru1 C3 172.24(13)
C35 B1 Ru1 C2 -166.16(18)
Fe2 B1 Ru1 C2 61.5(2)
Ru2 B1 Ru1 C2 24.0(6)
Fe1 B1 Ru1 C2 135.96(16)
C35 B1 Ru1 C34 35.86(15)
Fe2 B1 Ru1 C34 -96.48(12)
Ru2 B1 Ru1 C34 -134.0(5)
Fe1 B1 Ru1 C34 -22.02(12)
C35 B1 Ru1 B2 79.65(17)
Fe2 B1 Ru1 B2 -52.69(11)
Ru2 B1 Ru1 B2 -90.2(5)
Fe1 B1 Ru1 B2 21.77(13)
C35 B1 Ru1 Fe2 132.34(19)
Ru2 B1 Ru1 Fe2 -37.5(4)
Fe1 B1 Ru1 Fe2 74.46(12)
C2 C1 Ru1 C35 -165.77(19)
C5 C1 Ru1 C35 -48.1(3)
C6 C1 Ru1 C35 73.5(4)
C2 C1 Ru1 C4 -79.6(2)
C5 C1 Ru1 C4 38.0(2)
C6 C1 Ru1 C4 159.6(4)
C2 C1 Ru1 C5 -117.6(3)
C6 C1 Ru1 C5 121.7(4)
C2 C1 Ru1 B1 -11(5)
C5 C1 Ru1 B1 107(4)
C6 C1 Ru1 B1 -131(4)
C2 C1 Ru1 C3 -37.0(2)
C5 C1 Ru1 C3 80.6(2)
C6 C1 Ru1 C3 -157.7(4)
C5 C1 Ru1 C2 117.6(3)
C6 C1 Ru1 C2 -120.7(4)
C2 C1 Ru1 C34 157.46(19)
C5 C1 Ru1 C34 -84.9(2)
C6 C1 Ru1 C34 36.7(4)
C2 C1 Ru1 B2 113.3(2)
C5 C1 Ru1 B2 -129.1(2)
C6 C1 Ru1 B2 -7.4(4)
C2 C1 Ru1 Fe2 59.7(2)
C5 C1 Ru1 Fe2 177.29(16)
C6 C1 Ru1 Fe2 -61.1(4)
C2 C3 Ru1 C35 171.28(17)
C4 C3 Ru1 C35 53.8(3)
C8 C3 Ru1 C35 -66.4(4)
C2 C3 Ru1 C4 117.5(3)
C8 C3 Ru1 C4 -120.2(5)
C2 C3 Ru1 C5 80.0(2)
C4 C3 Ru1 C5 -37.5(2)
C8 C3 Ru1 C5 -157.7(4)
C2 C3 Ru1 B1 -142.07(19)
C4 C3 Ru1 B1 100.4(2)
C8 C3 Ru1 B1 -19.8(4)
C2 C3 Ru1 C1 37.13(19)
C4 C3 Ru1 C1 -80.4(2)
C8 C3 Ru1 C1 159.4(4)
C4 C3 Ru1 C2 -117.5(3)
C8 C3 Ru1 C2 122.3(5)
C2 C3 Ru1 C34 118.6(5)
C4 C3 Ru1 C34 1.1(6)
C8 C3 Ru1 C34 -119.0(5)
C2 C3 Ru1 B2 -47.7(3)
C4 C3 Ru1 B2 -165.2(3)
C8 C3 Ru1 B2 74.7(5)
C2 C3 Ru1 Fe2 -91.25(18)
C4 C3 Ru1 Fe2 151.25(18)
C8 C3 Ru1 Fe2 31.1(4)
C3 C2 Ru1 C35 -40.8(8)
C1 C2 Ru1 C35 77.4(7)
C7 C2 Ru1 C35 -163.2(6)
C3 C2 Ru1 C4 -37.7(2)
C1 C2 Ru1 C4 80.5(2)
C7 C2 Ru1 C4 -160.0(4)
C3 C2 Ru1 C5 -80.4(2)
C1 C2 Ru1 C5 37.7(2)
C7 C2 Ru1 C5 157.2(4)
C3 C2 Ru1 B1 61.3(3)
C1 C2 Ru1 B1 179.5(2)
C7 C2 Ru1 B1 -61.0(4)
C3 C2 Ru1 C1 -118.2(3)
C7 C2 Ru1 C1 119.4(4)
C1 C2 Ru1 C3 118.2(3)
C7 C2 Ru1 C3 -122.4(4)
C3 C2 Ru1 C34 -158.2(2)
C1 C2 Ru1 C34 -40.0(3)
C7 C2 Ru1 C34 79.4(4)
C3 C2 Ru1 B2 156.49(18)
C1 C2 Ru1 B2 -85.3(2)
C7 C2 Ru1 B2 34.1(3)
C3 C2 Ru1 Fe2 103.34(18)
C1 C2 Ru1 Fe2 -138.47(18)
C7 C2 Ru1 Fe2 -19.0(3)
C21 C34 Ru1 C35 -120.2(3)
B2 C34 Ru1 C35 124.1(2)
Fe1 C34 Ru1 C35 61.16(15)
C35 C34 Ru1 C4 66.5(2)
C21 C34 Ru1 C4 -53.7(3)
B2 C34 Ru1 C4 -169.41(18)
Fe1 C34 Ru1 C4 127.67(15)
C35 C34 Ru1 C5 101.11(18)
C21 C34 Ru1 C5 -19.1(3)
B2 C34 Ru1 C5 -134.81(18)
Fe1 C34 Ru1 C5 162.27(13)
C35 C34 Ru1 B1 -39.50(16)
C21 C34 Ru1 B1 -159.7(3)
B2 C34 Ru1 B1 84.57(18)
Fe1 C34 Ru1 B1 21.65(12)
C35 C34 Ru1 C1 140.86(17)
C21 C34 Ru1 C1 20.7(3)
B2 C34 Ru1 C1 -95.06(19)
Fe1 C34 Ru1 C1 -157.98(13)
C35 C34 Ru1 C3 65.6(5)
C21 C34 Ru1 C3 -54.6(6)
B2 C34 Ru1 C3 -170.3(5)
Fe1 C34 Ru1 C3 126.8(5)
C35 C34 Ru1 C2 166.3(2)
C21 C34 Ru1 C2 46.2(4)
B2 C34 Ru1 C2 -69.6(3)
Fe1 C34 Ru1 C2 -132.49(18)
C35 C34 Ru1 B2 -124.1(2)
C21 C34 Ru1 B2 115.8(3)
Fe1 C34 Ru1 B2 -62.92(16)
C35 C34 Ru1 Fe2 -86.45(15)
C21 C34 Ru1 Fe2 153.4(3)
B2 C34 Ru1 Fe2 37.63(15)
Fe1 C34 Ru1 Fe2 -25.29(9)
C34 B2 Ru1 C35 -33.42(15)
Fe1 B2 Ru1 C35 24.85(11)
Fe2 B2 Ru1 C35 94.42(12)
C34 B2 Ru1 C4 39.7(6)
Fe1 B2 Ru1 C4 97.9(6)
Fe2 B2 Ru1 C4 167.5(5)
C34 B2 Ru1 C5 63.7(2)
Fe1 B2 Ru1 C5 121.99(15)
Fe2 B2 Ru1 C5 -168.43(12)
C34 B2 Ru1 B1 -78.68(17)
Fe1 B2 Ru1 B1 -20.41(11)
Fe2 B2 Ru1 B1 49.17(11)
C34 B2 Ru1 C1 102.76(18)
Fe1 B2 Ru1 C1 161.03(12)
Fe2 B2 Ru1 C1 -129.40(11)
C34 B2 Ru1 C3 175.2(2)
Fe1 B2 Ru1 C3 -126.5(2)
Fe2 B2 Ru1 C3 -57.0(3)
C34 B2 Ru1 C2 143.57(16)
Fe1 B2 Ru1 C2 -158.16(12)
Fe2 B2 Ru1 C2 -88.59(14)
Fe1 B2 Ru1 C34 58.27(15)
Fe2 B2 Ru1 C34 127.8(2)
C34 B2 Ru1 Fe2 -127.8(2)
Fe1 B2 Ru1 Fe2 -69.57(11)
C33 Fe2 Ru1 C35 141.45(14)
C32 Fe2 Ru1 C35 -121.09(15)
C31 Fe2 Ru1 C35 46.1(2)
B1 Fe2 Ru1 C35 30.30(13)
B2 Fe2 Ru1 C35 -70.46(14)
Fe1 Fe2 Ru1 C35 -18.91(8)
Ru2 Fe2 Ru1 C35 40.08(8)
C33 Fe2 Ru1 C4 36.6(2)
C32 Fe2 Ru1 C4 134.0(2)
C31 Fe2 Ru1 C4 -58.7(3)
B1 Fe2 Ru1 C4 -74.59(19)
B2 Fe2 Ru1 C4 -175.4(2)
Fe1 Fe2 Ru1 C4 -123.80(16)
Ru2 Fe2 Ru1 C4 -64.81(16)
C33 Fe2 Ru1 C5 -55.7(7)
C32 Fe2 Ru1 C5 41.8(7)
C31 Fe2 Ru1 C5 -151.0(7)
B1 Fe2 Ru1 C5 -166.8(7)
B2 Fe2 Ru1 C5 92.4(7)
Fe1 Fe2 Ru1 C5 143.9(6)
Ru2 Fe2 Ru1 C5 -157.1(6)
C33 Fe2 Ru1 B1 111.15(16)
C32 Fe2 Ru1 B1 -151.39(17)
C31 Fe2 Ru1 B1 15.8(2)
B2 Fe2 Ru1 B1 -100.76(16)
Fe1 Fe2 Ru1 B1 -49.21(11)
Ru2 Fe2 Ru1 B1 9.78(11)
C33 Fe2 Ru1 C1 -66.73(17)
C32 Fe2 Ru1 C1 30.73(18)
C31 Fe2 Ru1 C1 -162.0(2)
B1 Fe2 Ru1 C1 -177.88(16)
B2 Fe2 Ru1 C1 81.36(17)
Fe1 Fe2 Ru1 C1 132.92(12)
Ru2 Fe2 Ru1 C1 -168.10(12)
C33 Fe2 Ru1 C3 7.02(16)
C32 Fe2 Ru1 C3 104.48(17)
C31 Fe2 Ru1 C3 -88.3(2)
B1 Fe2 Ru1 C3 -104.13(15)
B2 Fe2 Ru1 C3 155.11(16)
Fe1 Fe2 Ru1 C3 -153.34(11)
Ru2 Fe2 Ru1 C3 -94.35(11)
C33 Fe2 Ru1 C2 -32.94(15)
C32 Fe2 Ru1 C2 64.52(16)
C31 Fe2 Ru1 C2 -128.2(2)
B1 Fe2 Ru1 C2 -144.09(14)
B2 Fe2 Ru1 C2 115.14(15)
Fe1 Fe2 Ru1 C2 166.70(9)
Ru2 Fe2 Ru1 C2 -134.31(9)
C33 Fe2 Ru1 C34 -179.70(14)
C32 Fe2 Ru1 C34 -82.24(15)
C31 Fe2 Ru1 C34 85.0(2)
B1 Fe2 Ru1 C34 69.15(13)
B2 Fe2 Ru1 C34 -31.61(14)
Fe1 Fe2 Ru1 C34 19.95(8)
Ru2 Fe2 Ru1 C34 78.93(8)
C33 Fe2 Ru1 B2 -148.09(17)
C32 Fe2 Ru1 B2 -50.62(18)
C31 Fe2 Ru1 B2 116.6(2)
B1 Fe2 Ru1 B2 100.76(16)
Fe1 Fe2 Ru1 B2 51.56(12)
Ru2 Fe2 Ru1 B2 110.54(12)
O3 C30 Ru2 C31 -94.2(6)
Fe1 C30 Ru2 C31 85.76(12)
O3 C30 Ru2 B1 171.1(5)
Fe1 C30 Ru2 B1 -8.93(14)
O3 C30 Ru2 C11 -7.7(6)
Fe1 C30 Ru2 C11 172.30(14)
O3 C30 Ru2 C13 39.7(6)
Fe1 C30 Ru2 C13 -140.31(16)
O3 C30 Ru2 C12 4.7(6)
Fe1 C30 Ru2 C12 -175.37(15)
O3 C30 Ru2 C15 44.8(7)
Fe1 C30 Ru2 C15 -135.2(2)
O3 C30 Ru2 C14 64.0(6)
Fe1 C30 Ru2 C14 -116.01(14)
O3 C30 Ru2 Fe2 -139.1(5)
Fe1 C30 Ru2 Fe2 40.89(9)
O3 C30 Ru2 Fe1 -180.0(6)
O4 C31 Ru2 C30 78.1(4)
Fe2 C31 Ru2 C30 -104.71(13)
O4 C31 Ru2 B1 178.3(4)
Fe2 C31 Ru2 B1 -4.55(13)
O4 C31 Ru2 C11 -53.2(4)
Fe2 C31 Ru2 C11 124.00(15)
O4 C31 Ru2 C13 -2.6(5)
Fe2 C31 Ru2 C13 174.53(13)
O4 C31 Ru2 C12 -16.9(4)
Fe2 C31 Ru2 C12 160.27(13)
O4 C31 Ru2 C15 -78.2(4)
Fe2 C31 Ru2 C15 98.97(14)
O4 C31 Ru2 C14 -54.3(6)
Fe2 C31 Ru2 C14 122.9(3)
O4 C31 Ru2 Fe2 -177.2(5)
O4 C31 Ru2 Fe1 129.9(4)
Fe2 C31 Ru2 Fe1 -52.94(8)
C35 B1 Ru2 C30 -41.8(3)
Fe2 B1 Ru2 C30 87.73(13)
Fe1 B1 Ru2 C30 9.06(14)
Ru1 B1 Ru2 C30 125.5(5)
C35 B1 Ru2 C31 -125.2(3)
Fe2 B1 Ru2 C31 4.34(12)
Fe1 B1 Ru2 C31 -74.34(12)
Ru1 B1 Ru2 C31 42.1(5)
C35 B1 Ru2 C11 137.0(3)
Fe2 B1 Ru2 C11 -93.44(16)
Fe1 B1 Ru2 C11 -172.12(13)
Ru1 B1 Ru2 C11 -55.7(5)
C35 B1 Ru2 C13 55.7(3)
Fe2 B1 Ru2 C13 -174.78(13)
Fe1 B1 Ru2 C13 106.55(16)
Ru1 B1 Ru2 C13 -137.0(4)
C35 B1 Ru2 C12 99.1(5)
Fe2 B1 Ru2 C12 -131.4(4)
Fe1 B1 Ru2 C12 150.0(4)
Ru1 B1 Ru2 C12 -93.6(6)
C35 B1 Ru2 C15 112.7(3)
Fe2 B1 Ru2 C15 -117.76(14)
Fe1 B1 Ru2 C15 163.57(14)
Ru1 B1 Ru2 C15 -80.0(5)
C35 B1 Ru2 C14 76.4(3)
Fe2 B1 Ru2 C14 -154.06(13)
Fe1 B1 Ru2 C14 127.27(14)
Ru1 B1 Ru2 C14 -116.3(5)
C35 B1 Ru2 Fe2 -129.5(3)
Fe1 B1 Ru2 Fe2 -78.68(9)
Ru1 B1 Ru2 Fe2 37.7(4)
C35 B1 Ru2 Fe1 -50.8(2)
Fe2 B1 Ru2 Fe1 78.68(9)
Ru1 B1 Ru2 Fe1 116.4(5)
C12 C11 Ru2 C30 20.8(3)
C15 C11 Ru2 C30 135.5(3)
C16 C11 Ru2 C30 -102.0(5)
C12 C11 Ru2 C31 102.8(3)
C15 C11 Ru2 C31 -142.4(2)
C16 C11 Ru2 C31 -20.0(5)
C12 C11 Ru2 B1 -157.7(2)
C15 C11 Ru2 B1 -42.9(3)
C16 C11 Ru2 B1 79.5(5)
C12 C11 Ru2 C13 -36.9(2)
C15 C11 Ru2 C13 77.9(3)
C16 C11 Ru2 C13 -159.7(5)
C15 C11 Ru2 C12 114.8(3)
C16 C11 Ru2 C12 -122.8(6)
C12 C11 Ru2 C15 -114.8(3)
C16 C11 Ru2 C15 122.4(6)
C12 C11 Ru2 C14 -77.8(3)
C15 C11 Ru2 C14 37.0(2)
C16 C11 Ru2 C14 159.4(5)
C12 C11 Ru2 Fe2 144.8(2)
C15 C11 Ru2 Fe2 -100.5(2)
C16 C11 Ru2 Fe2 21.9(5)
C12 C11 Ru2 Fe1 131.1(10)
C15 C11 Ru2 Fe1 -114.1(10)
C16 C11 Ru2 Fe1 8.3(14)
C14 C13 Ru2 C30 139.9(3)
C12 C13 Ru2 C30 -102.7(3)
C18 C13 Ru2 C30 18.4(5)
C14 C13 Ru2 C31 -141.9(3)
C12 C13 Ru2 C31 -24.5(3)
C18 C13 Ru2 C31 96.6(5)
C14 C13 Ru2 B1 36.9(3)
C12 C13 Ru2 B1 154.3(2)
C18 C13 Ru2 B1 -84.6(6)
C14 C13 Ru2 C11 -79.5(3)
C12 C13 Ru2 C11 37.8(2)
C18 C13 Ru2 C11 158.9(6)
C14 C13 Ru2 C12 -117.4(3)
C18 C13 Ru2 C12 121.1(6)
C14 C13 Ru2 C15 -36.9(2)
C12 C13 Ru2 C15 80.4(3)
C18 C13 Ru2 C15 -158.5(6)
C12 C13 Ru2 C14 117.4(3)
C18 C13 Ru2 C14 -121.5(6)
C14 C13 Ru2 Fe2 -58(2)
C12 C13 Ru2 Fe2 60(2)
C18 C13 Ru2 Fe2 -179(34)
C14 C13 Ru2 Fe1 102.1(2)
C12 C13 Ru2 Fe1 -140.52(19)
C18 C13 Ru2 Fe1 -19.4(6)
C13 C12 Ru2 C30 78.8(3)
C11 C12 Ru2 C30 -164.4(3)
C17 C12 Ru2 C30 -42.7(5)
C13 C12 Ru2 C31 162.1(2)
C11 C12 Ru2 C31 -81.1(3)
C17 C12 Ru2 C31 40.6(5)
C13 C12 Ru2 B1 -62.7(5)
C11 C12 Ru2 B1 54.1(6)
C17 C12 Ru2 B1 175.8(5)
C13 C12 Ru2 C11 -116.8(3)
C17 C12 Ru2 C11 121.7(6)
C11 C12 Ru2 C13 116.8(3)
C17 C12 Ru2 C13 -121.5(6)
C13 C12 Ru2 C15 -78.2(3)
C11 C12 Ru2 C15 38.6(2)
C17 C12 Ru2 C15 160.3(6)
C13 C12 Ru2 C14 -36.6(2)
C11 C12 Ru2 C14 80.2(3)
C17 C12 Ru2 C14 -158.1(6)
C13 C12 Ru2 Fe2 -174.40(19)
C11 C12 Ru2 Fe2 -57.6(3)
C17 C12 Ru2 Fe2 64.1(6)
C13 C12 Ru2 Fe1 72.1(3)
C11 C12 Ru2 Fe1 -171.10(18)
C17 C12 Ru2 Fe1 -49.4(6)
C14 C15 Ru2 C30 30.6(4)
C11 C15 Ru2 C30 -86.1(4)
C20 C15 Ru2 C30 153.6(5)
C14 C15 Ru2 C31 161.6(2)
C11 C15 Ru2 C31 45.0(3)
C20 C15 Ru2 C31 -75.4(5)
C14 C15 Ru2 B1 -96.2(2)
C11 C15 Ru2 B1 147.1(2)
C20 C15 Ru2 B1 26.7(5)
C14 C15 Ru2 C11 116.7(3)
C20 C15 Ru2 C11 -120.4(6)
C14 C15 Ru2 C13 36.5(2)
C11 C15 Ru2 C13 -80.2(3)
C20 C15 Ru2 C13 159.5(6)
C14 C15 Ru2 C12 78.0(3)
C11 C15 Ru2 C12 -38.6(2)
C20 C15 Ru2 C12 -159.0(6)
C11 C15 Ru2 C14 -116.7(3)
C20 C15 Ru2 C14 123.0(6)
C14 C15 Ru2 Fe2 -145.1(2)
C11 C15 Ru2 Fe2 98.3(2)
C20 C15 Ru2 Fe2 -22.1(5)
C14 C15 Ru2 Fe1 -73.7(3)
C11 C15 Ru2 Fe1 169.67(19)
C20 C15 Ru2 Fe1 49.3(6)
C13 C14 Ru2 C30 -45.2(3)
C15 C14 Ru2 C30 -162.8(2)
C19 C14 Ru2 C30 75.6(5)
C13 C14 Ru2 C31 81.0(4)
C15 C14 Ru2 C31 -36.6(5)
C19 C14 Ru2 C31 -158.2(5)
C13 C14 Ru2 B1 -152.5(2)
C15 C14 Ru2 B1 90.0(2)
C19 C14 Ru2 B1 -31.7(5)
C13 C14 Ru2 C11 79.7(3)
C15 C14 Ru2 C11 -37.9(2)
C19 C14 Ru2 C11 -159.6(6)
C15 C14 Ru2 C13 -117.5(3)
C19 C14 Ru2 C13 120.8(6)
C13 C14 Ru2 C12 37.0(2)
C15 C14 Ru2 C12 -80.5(3)
C19 C14 Ru2 C12 157.8(6)
C13 C14 Ru2 C15 117.5(3)
C19 C14 Ru2 C15 -121.7(6)
C13 C14 Ru2 Fe2 174.49(19)
C15 C14 Ru2 Fe2 56.9(3)
C19 C14 Ru2 Fe2 -64.7(6)
C13 C14 Ru2 Fe1 -104.1(2)
C15 C14 Ru2 Fe1 138.3(2)
C19 C14 Ru2 Fe1 16.7(6)
C33 Fe2 Ru2 C30 157.30(15)
C32 Fe2 Ru2 C30 48.21(17)
C31 Fe2 Ru2 C30 74.34(16)
B1 Fe2 Ru2 C30 -99.72(15)
B2 Fe2 Ru2 C30 -55.16(14)
Fe1 Fe2 Ru2 C30 -37.00(10)
Ru1 Fe2 Ru2 C30 -109.71(10)
C33 Fe2 Ru2 C31 82.96(17)
C32 Fe2 Ru2 C31 -26.13(19)
B1 Fe2 Ru2 C31 -174.06(17)
B2 Fe2 Ru2 C31 -129.50(16)
Fe1 Fe2 Ru2 C31 -111.34(13)
Ru1 Fe2 Ru2 C31 175.95(13)
C33 Fe2 Ru2 B1 -102.99(16)
C32 Fe2 Ru2 B1 147.93(18)
C31 Fe2 Ru2 B1 174.06(17)
B2 Fe2 Ru2 B1 44.56(15)
Fe1 Fe2 Ru2 B1 62.72(11)
Ru1 Fe2 Ru2 B1 -10.00(11)
C33 Fe2 Ru2 C11 16.07(18)
C32 Fe2 Ru2 C11 -93.01(19)
C31 Fe2 Ru2 C11 -66.88(18)
B1 Fe2 Ru2 C11 119.06(17)
B2 Fe2 Ru2 C11 163.62(17)
Fe1 Fe2 Ru2 C11 -178.22(13)
Ru1 Fe2 Ru2 C11 109.07(13)
C33 Fe2 Ru2 C13 -5.1(19)
C32 Fe2 Ru2 C13 -114.2(19)
C31 Fe2 Ru2 C13 -88.0(19)
B1 Fe2 Ru2 C13 97.9(19)
B2 Fe2 Ru2 C13 142.5(19)
Fe1 Fe2 Ru2 C13 160.6(19)
Ru1 Fe2 Ru2 C13 87.9(19)
C33 Fe2 Ru2 C12 50.2(2)
C32 Fe2 Ru2 C12 -58.9(2)
C31 Fe2 Ru2 C12 -32.8(2)
B1 Fe2 Ru2 C12 153.19(19)
B2 Fe2 Ru2 C12 -162.25(19)
Fe1 Fe2 Ru2 C12 -144.10(16)
Ru1 Fe2 Ru2 C12 143.19(16)
C33 Fe2 Ru2 C15 -25.01(17)
C32 Fe2 Ru2 C15 -134.09(19)
C31 Fe2 Ru2 C15 -107.96(18)
B1 Fe2 Ru2 C15 77.98(17)
B2 Fe2 Ru2 C15 122.54(16)
Fe1 Fe2 Ru2 C15 140.70(13)
Ru1 Fe2 Ru2 C15 67.98(13)
C33 Fe2 Ru2 C14 -58.3(2)
C32 Fe2 Ru2 C14 -167.4(2)
C31 Fe2 Ru2 C14 -141.2(2)
B1 Fe2 Ru2 C14 44.7(2)
B2 Fe2 Ru2 C14 89.28(19)
Fe1 Fe2 Ru2 C14 107.44(16)
Ru1 Fe2 Ru2 C14 34.72(17)
C33 Fe2 Ru2 Fe1 -165.70(12)
C32 Fe2 Ru2 Fe1 85.21(14)
C31 Fe2 Ru2 Fe1 111.34(13)
B1 Fe2 Ru2 Fe1 -62.72(11)
B2 Fe2 Ru2 Fe1 -18.16(10)
Ru1 Fe2 Ru2 Fe1 -72.712(15)
C29 Fe1 Ru2 C30 57.77(18)
C28 Fe1 Ru2 C30 -48.91(19)
B1 Fe1 Ru2 C30 -168.56(18)
C34 Fe1 Ru2 C30 -165.26(16)
C35 Fe1 Ru2 C30 -143.29(15)
B2 Fe1 Ru2 C30 147.81(16)
Fe2 Fe1 Ru2 C30 129.79(13)
C29 Fe1 Ru2 C31 -28.93(16)
C28 Fe1 Ru2 C31 -135.60(17)
B1 Fe1 Ru2 C31 104.74(15)
C34 Fe1 Ru2 C31 108.04(13)
C30 Fe1 Ru2 C31 -86.70(16)
C35 Fe1 Ru2 C31 130.02(12)
B2 Fe1 Ru2 C31 61.12(13)
Fe2 Fe1 Ru2 C31 43.09(10)
C29 Fe1 Ru2 B1 -133.67(17)
C28 Fe1 Ru2 B1 119.66(18)
C34 Fe1 Ru2 B1 3.30(15)
C30 Fe1 Ru2 B1 168.56(18)
C35 Fe1 Ru2 B1 25.28(14)
B2 Fe1 Ru2 B1 -43.62(15)
Fe2 Fe1 Ru2 B1 -61.65(12)
C29 Fe1 Ru2 C11 -57.5(11)
C28 Fe1 Ru2 C11 -164.2(11)
B1 Fe1 Ru2 C11 76.2(11)
C34 Fe1 Ru2 C11 79.5(11)
C30 Fe1 Ru2 C11 -115.3(11)
C35 Fe1 Ru2 C11 101.5(11)
B2 Fe1 Ru2 C11 32.6(11)
Fe2 Fe1 Ru2 C11 14.5(11)
C29 Fe1 Ru2 C13 109.6(2)
C28 Fe1 Ru2 C13 2.9(2)
B1 Fe1 Ru2 C13 -116.7(2)
C34 Fe1 Ru2 C13 -113.43(18)
C30 Fe1 Ru2 C13 51.8(2)
C35 Fe1 Ru2 C13 -91.45(18)
B2 Fe1 Ru2 C13 -160.35(19)
Fe2 Fe1 Ru2 C13 -178.37(16)
C29 Fe1 Ru2 C12 66.3(3)
C28 Fe1 Ru2 C12 -40.4(3)
B1 Fe1 Ru2 C12 -160.1(3)
C34 Fe1 Ru2 C12 -156.8(2)
C30 Fe1 Ru2 C12 8.5(3)
C35 Fe1 Ru2 C12 -134.8(2)
B2 Fe1 Ru2 C12 156.3(2)
Fe2 Fe1 Ru2 C12 138.3(2)
C29 Fe1 Ru2 C15 -163.2(2)
C28 Fe1 Ru2 C15 90.1(2)
B1 Fe1 Ru2 C15 -29.6(2)
C34 Fe1 Ru2 C15 -26.3(2)
C30 Fe1 Ru2 C15 139.0(2)
C35 Fe1 Ru2 C15 -4.3(2)
B2 Fe1 Ru2 C15 -73.2(2)
Fe2 Fe1 Ru2 C15 -91.2(2)
C29 Fe1 Ru2 C14 153.4(2)
C28 Fe1 Ru2 C14 46.7(2)
B1 Fe1 Ru2 C14 -72.9(2)
C34 Fe1 Ru2 C14 -69.62(18)
C30 Fe1 Ru2 C14 95.6(2)
C35 Fe1 Ru2 C14 -47.64(17)
B2 Fe1 Ru2 C14 -116.54(18)
Fe2 Fe1 Ru2 C14 -134.56(16)
C29 Fe1 Ru2 Fe2 -72.02(12)
C28 Fe1 Ru2 Fe2 -178.70(14)
B1 Fe1 Ru2 Fe2 61.65(12)
C34 Fe1 Ru2 Fe2 64.94(9)
C30 Fe1 Ru2 Fe2 -129.79(13)
C35 Fe1 Ru2 Fe2 86.92(8)
B2 Fe1 Ru2 Fe2 18.02(9)
